data_7123319
loop_
_publ_author_name
'Sindt, Ammon J.'
'Smith, Mark D.'
'Berens, Samuel'
'Vasenkov, Sergey'
'Bowers, Clifford'
'Shimizu, Linda S.'

_publ_section_title
;
 Single-crystal-to-single-crystal guest exchange in columnar assembled
 brominated triphenylamine bis-urea macrocycles
;
_journal_name_full 'Chemical Communications'
_journal_paper_doi 10.1039/C9CC01725A
_journal_year 2019
_chemical_formula_moiety 'C42 H36 Br2 N6 O2, 0.5(C6 H5 F)'
_chemical_formula_sum 'C45 H38.5 Br2 F0.5 N6 O2'
_chemical_formula_weight 864.64
_space_group_crystal_system monoclinic
_space_group_IT_number 14
_space_group_name_Hall '-P 2ybc'
_space_group_name_H-M_alt 'P 1 21/c 1'
_symmetry_space_group_name_Hall '-P 2ybc'
_symmetry_space_group_name_H-M 'P 1 21/c 1'
_atom_sites_solution_hydrogens mixed
_atom_sites_solution_primary dual
_audit_creation_date 2018-10-16
_audit_creation_method
;
Olex2 1.2
(compiled 2018.05.29 svn.r3508 for OlexSys, GUI svn.r5506)
;
_audit_update_record
;
2019-02-25 deposited with the CCDC.    2019-04-18 downloaded from the CCDC.
;
_cell_angle_alpha 90
_cell_angle_beta 99.910(2)
_cell_angle_gamma 90
_cell_formula_units_Z 2
_cell_length_a 15.8857(6)
_cell_length_b 4.6310(2)
_cell_length_c 26.7350(10)
_cell_measurement_reflns_used 5706
_cell_measurement_temperature 100(2)
_cell_measurement_theta_max 24.995
_cell_measurement_theta_min 2.186
_cell_volume 1937.46(13)
_computing_cell_refinement 'SAINT+ Ver. 8.38A (Bruker-AXS, 2016)'
_computing_data_collection 'Bruker APEX3 v2016.5-0 (Bruker, 2016)'
_computing_data_reduction 'SAINT+ Ver. 8.38A (Bruker-AXS, 2016)'
_computing_molecular_graphics 'Olex2 (Dolomanov et al., 2009)'
_computing_publication_material 'Olex2 (Dolomanov et al., 2009)'
_computing_structure_refinement 'XL (Sheldrick, 2008)'
_computing_structure_solution 'XT (Sheldrick, 2015)'
_diffrn_ambient_temperature 100(2)
_diffrn_detector 'Bruker PHOTON-100 area detector'
_diffrn_detector_area_resol_mean 10.4
_diffrn_detector_type 'CMOS area detector'
_diffrn_measured_fraction_theta_full 0.997
_diffrn_measured_fraction_theta_max 0.997
_diffrn_measurement_device 'three-circle diffractometer'
_diffrn_measurement_device_type 'Bruker D8 QUEST'
_diffrn_measurement_method '\w and \f scans'
_diffrn_radiation_monochromator 'mirror optics'
_diffrn_radiation_probe x-ray
_diffrn_radiation_type MoK\a
_diffrn_radiation_wavelength 0.71073
_diffrn_reflns_av_R_equivalents 0.0611
_diffrn_reflns_av_unetI/netI 0.0369
_diffrn_reflns_Laue_measured_fraction_full 0.997
_diffrn_reflns_Laue_measured_fraction_max 0.997
_diffrn_reflns_limit_h_max 18
_diffrn_reflns_limit_h_min -18
_diffrn_reflns_limit_k_max 5
_diffrn_reflns_limit_k_min -5
_diffrn_reflns_limit_l_max 31
_diffrn_reflns_limit_l_min -31
_diffrn_reflns_number 19628
_diffrn_reflns_point_group_measured_fraction_full 0.997
_diffrn_reflns_point_group_measured_fraction_max 0.997
_diffrn_reflns_theta_full 25.049
_diffrn_reflns_theta_max 25.049
_diffrn_reflns_theta_min 2.186
_diffrn_source 'microfocus sealed X-ray tube'
_diffrn_source_type 'Incoatec I\ms'
_diffrn_standards_number 0
_exptl_absorpt_coefficient_mu 2.142
_exptl_absorpt_correction_T_max 0.7452
_exptl_absorpt_correction_T_min 0.6397
_exptl_absorpt_correction_type multi-scan
_exptl_absorpt_process_details
;
SADABS-2016/2 (Bruker,2016/2) was used for absorption correction.
wR2(int) was 0.0676 before and 0.0507 after correction.
The Ratio of minimum to maximum transmission is 0.8584.
The \l/2 correction factor is Not present.
;
_exptl_crystal_colour colourless
_exptl_crystal_colour_primary colourless
_exptl_crystal_density_diffrn 1.482
_exptl_crystal_description needle
_exptl_crystal_F_000 882
_exptl_crystal_size_max 0.14
_exptl_crystal_size_mid 0.06
_exptl_crystal_size_min 0.03
_refine_diff_density_max 1.088
_refine_diff_density_min -0.652
_refine_diff_density_rms 0.083
_refine_ls_extinction_method none
_refine_ls_goodness_of_fit_ref 1.058
_refine_ls_hydrogen_treatment mixed
_refine_ls_matrix_type full
_refine_ls_number_parameters 259
_refine_ls_number_reflns 3422
_refine_ls_number_restraints 4
_refine_ls_restrained_S_all 1.061
_refine_ls_R_factor_all 0.0651
_refine_ls_R_factor_gt 0.0461
_refine_ls_shift/su_max 0.002
_refine_ls_shift/su_mean 0.000
_refine_ls_structure_factor_coef Fsqd
_refine_ls_weighting_details 'w=1/[\s^2^(Fo^2^)+(0.0423P)^2^+5.8328P] where P=(Fo^2^+2Fc^2^)/3'
_refine_ls_weighting_scheme calc
_refine_ls_wR_factor_gt 0.1076
_refine_ls_wR_factor_ref 0.1163
_reflns_Friedel_coverage 0.000
_reflns_number_gt 2688
_reflns_number_total 3422
_reflns_threshold_expression 'I > 2\s(I)'
_cod_data_source_file c9cc01725a2.cif
_cod_data_source_block brnph3dmc_f
_cod_depositor_comments
;
The following automatic conversions were performed:

'_diffrn_radiation_probe' value 'X-ray' changed to 'x-ray' according
to
/home/data/users/saulius/crontab/automatic-downloads/rss-feeds/RSC/lib/dictionaries/cif_core.dic
dictionary named 'cif_core.dic' version 2.4.2 from 2011-04-26.

Automatic conversion script
Id: cif_fix_values 4973 2017-02-22 13:04:09Z antanas 
;
_cod_original_formula_sum 'C45 H38.50 Br2 F0.50 N6 O2'
_cod_database_code 7123319
_shelx_shelxl_version_number 2018/3
_shelx_space_group_comment
;
The symmetry employed for this shelxl refinement is uniquely defined
by the following loop, which should always be used as a source of
symmetry information in preference to the above space-group names.
They are only intended as comments.
;
_shelx_estimated_absorpt_t_max 0.939
_shelx_estimated_absorpt_t_min 0.754
_olex2_refinement_description
;
1. Fixed Uiso
 At 1.2 times of:
  All C(H) groups, All C(H,H) groups
2. Restrained distances
 F1S-C1S
 1.4 with sigma of 0.01
 N1-H1 = N2-H2
 0.85 with sigma of 0.02
 F1S-C2S \\sim F1S-C6S
 with sigma of 0.01
 C2S-F1S \\sim C6S-F1S
 with sigma of 0.01
3. Others
 Fixed Sof: F1S(0.25) C1S(0.25) C2S(0.25) H2S(0.25) C3S(0.25) H3S(0.25)
 C4S(0.25) H4S(0.25) C5S(0.25) H5S(0.25) C6S(0.25) H6S(0.25)
4.a Secondary CH2 refined with riding coordinates:
 C2(H2A,H2B), C21(H21A,H21B)
4.b Aromatic/amide H refined with riding coordinates:
 C4(H4), C5(H5), C7(H7), C8(H8), C10(H10), C11(H11), C13(H13), C14(H14),
 C16(H16), C17(H17), C19(H19), C20(H20), C2S(H2S), C3S(H3S), C4S(H4S), C5S(H5S),
  C6S(H6S)
4.c Fitted hexagon refined as free rotating group:
 C1S(C2S,C3S,C4S,C5S,C6S)
;
_olex2_submission_special_instructions 'No special instructions were received'

loop_
_space_group_symop_operation_xyz
'x, y, z'
'-x, y+1/2, -z+1/2'
'-x, -y, -z'
'x, -y-1/2, z-1/2'

loop_
_atom_site_label
_atom_site_type_symbol
_atom_site_fract_x
_atom_site_fract_y
_atom_site_fract_z
_atom_site_U_iso_or_equiv
_atom_site_adp_type
_atom_site_occupancy
_atom_site_site_symmetry_order
_atom_site_calc_flag
_atom_site_refinement_flags_posn
_atom_site_refinement_flags_occupancy
_atom_site_disorder_assembly
_atom_site_disorder_group
Br1 Br 1.17678(3) 0.85544(12) 0.72070(2) 0.03971(17) Uani 1 1 d . . . .
O1 O 0.60025(17) 0.9007(6) 0.33812(12) 0.0315(7) Uani 1 1 d . . . .
N1 N 0.5323(2) 0.4702(8) 0.32052(13) 0.0233(7) Uani 1 1 d D . . .
H1 H 0.538(3) 0.291(4) 0.3213(16) 0.024(12) Uiso 1 1 d D . . .
N2 N 0.67223(19) 0.4806(8) 0.35903(13) 0.0212(7) Uani 1 1 d D . . .
H2 H 0.670(3) 0.302(4) 0.3576(16) 0.026(13) Uiso 1 1 d D . . .
N3 N 0.8233(2) 0.6606(9) 0.59622(13) 0.0316(8) Uani 1 1 d . . . .
C1 C 0.6015(2) 0.6322(9) 0.33908(13) 0.0176(8) Uani 1 1 d . . . .
C2 C 0.7536(2) 0.6167(9) 0.37858(14) 0.0244(9) Uani 1 1 d . . . .
H2A H 0.753190 0.815178 0.364772 0.029 Uiso 1 1 calc R . . .
H2B H 0.799539 0.508303 0.366130 0.029 Uiso 1 1 calc R . . .
C3 C 0.7741(2) 0.6319(9) 0.43570(14) 0.0232(8) Uani 1 1 d . . . .
C4 C 0.8474(3) 0.5185(11) 0.46288(16) 0.0323(10) Uani 1 1 d . . . .
H4 H 0.887437 0.429329 0.445148 0.039 Uiso 1 1 calc R . . .
C5 C 0.8654(3) 0.5294(11) 0.51563(16) 0.0344(11) Uani 1 1 d . . . .
H5 H 0.917163 0.449414 0.533308 0.041 Uiso 1 1 calc R . . .
C6 C 0.8081(2) 0.6562(10) 0.54234(15) 0.0271(9) Uani 1 1 d . . . .
C7 C 0.7344(3) 0.7746(11) 0.51546(18) 0.0401(12) Uani 1 1 d . . . .
H7 H 0.694670 0.865753 0.533131 0.048 Uiso 1 1 calc R . . .
C8 C 0.7176(3) 0.7619(11) 0.46292(18) 0.0416(12) Uani 1 1 d . . . .
H8 H 0.666288 0.844100 0.445147 0.050 Uiso 1 1 calc R . . .
C9 C 0.9070(2) 0.6985(9) 0.62390(15) 0.0255(9) Uani 1 1 d . . . .
C10 C 0.9640(3) 0.8885(11) 0.60740(17) 0.0384(11) Uani 1 1 d . . . .
H10 H 0.947236 0.991336 0.576546 0.046 Uiso 1 1 calc R . . .
C11 C 1.0446(3) 0.9302(11) 0.63519(17) 0.0397(12) Uani 1 1 d . . . .
H11 H 1.083192 1.059754 0.623362 0.048 Uiso 1 1 calc R . . .
C12 C 1.0689(3) 0.7838(10) 0.68000(15) 0.0288(10) Uani 1 1 d . . . .
C13 C 1.0142(2) 0.5893(10) 0.69660(17) 0.0329(11) Uani 1 1 d . . . .
H13 H 1.031619 0.485272 0.727269 0.039 Uiso 1 1 calc R . . .
C14 C 0.9339(2) 0.5466(11) 0.66831(16) 0.0329(11) Uani 1 1 d . . . .
H14 H 0.896396 0.410624 0.679554 0.039 Uiso 1 1 calc R . . .
C15 C 0.7546(2) 0.6032(9) 0.62283(16) 0.0281(9) Uani 1 1 d . . . .
C16 C 0.7473(2) 0.7505(11) 0.66655(16) 0.0329(11) Uani 1 1 d . . . .
H16 H 0.788001 0.895168 0.678922 0.039 Uiso 1 1 calc R . . .
C17 C 0.6812(2) 0.6902(11) 0.69280(16) 0.0324(11) Uani 1 1 d . . . .
H17 H 0.677443 0.793926 0.722998 0.039 Uiso 1 1 calc R . . .
C18 C 0.6208(2) 0.4821(9) 0.67574(15) 0.0260(9) Uani 1 1 d . . . .
C19 C 0.6272(4) 0.3428(13) 0.6313(2) 0.0612(17) Uani 1 1 d . . . .
H19 H 0.585108 0.204478 0.617989 0.073 Uiso 1 1 calc R . . .
C20 C 0.6938(4) 0.3993(12) 0.6053(2) 0.0632(18) Uani 1 1 d . . . .
H20 H 0.697405 0.295975 0.575013 0.076 Uiso 1 1 calc R . . .
C21 C 0.5490(2) 0.4112(9) 0.70398(14) 0.0245(9) Uani 1 1 d . . . .
H21A H 0.543849 0.198835 0.706383 0.029 Uiso 1 1 calc R . . .
H21B H 0.563054 0.488639 0.738945 0.029 Uiso 1 1 calc R . . .
F1S F 0.4858(12) 0.354(3) 0.5147(5) 0.099(5) Uiso 0.25 1 d D P A -1
C1S C 0.4937(10) 0.6389(19) 0.5053(4) 0.041(5) Uiso 0.25 1 d D P A -1
C2S C 0.4834(8) 0.839(2) 0.5425(3) 0.034(4) Uiso 0.25 1 d DG P A -1
H2S H 0.471054 0.775985 0.574218 0.040 Uiso 0.25 1 calc R P A -1
C3S C 0.4910(9) 1.133(2) 0.5331(4) 0.044(5) Uiso 0.25 1 d G P A -1
H3S H 0.483923 1.269739 0.558534 0.053 Uiso 0.25 1 calc R P A -1
C4S C 0.5090(10) 1.2255(19) 0.4867(5) 0.037(4) Uiso 0.25 1 d G P A -1
H4S H 0.514218 1.425949 0.480305 0.044 Uiso 0.25 1 calc R P A -1
C5S C 0.5193(10) 1.025(2) 0.4495(4) 0.068(7) Uiso 0.25 1 d G P A -1
H5S H 0.531645 1.088405 0.417759 0.081 Uiso 0.25 1 calc R P A -1
C6S C 0.5117(11) 0.732(2) 0.4588(4) 0.069(7) Uiso 0.25 1 d DG P A -1
H6S H 0.518776 0.594648 0.433442 0.083 Uiso 0.25 1 calc R P A -1

loop_
_atom_site_aniso_label
_atom_site_aniso_U_11
_atom_site_aniso_U_22
_atom_site_aniso_U_33
_atom_site_aniso_U_23
_atom_site_aniso_U_13
_atom_site_aniso_U_12
Br1 0.0345(3) 0.0612(3) 0.0259(2) -0.0087(2) 0.01206(17) -0.0151(2)
O1 0.0253(15) 0.0186(17) 0.0486(19) 0.0008(14) 0.0011(13) -0.0008(12)
N1 0.0162(16) 0.0188(19) 0.0330(19) 0.0002(15) -0.0013(13) 0.0008(15)
N2 0.0127(15) 0.0212(19) 0.0286(18) -0.0012(15) 0.0010(13) -0.0013(14)
N3 0.0212(17) 0.048(2) 0.0271(18) 0.0032(18) 0.0078(14) 0.0045(17)
C1 0.0165(17) 0.023(2) 0.0144(17) 0.0012(16) 0.0065(13) -0.0001(17)
C2 0.0134(17) 0.030(2) 0.029(2) 0.0005(19) 0.0042(15) -0.0010(17)
C3 0.0152(17) 0.025(2) 0.029(2) -0.0009(18) 0.0031(15) -0.0032(18)
C4 0.021(2) 0.046(3) 0.033(2) 0.009(2) 0.0152(17) 0.010(2)
C5 0.024(2) 0.053(3) 0.028(2) 0.015(2) 0.0093(17) 0.016(2)
C6 0.0240(19) 0.030(2) 0.028(2) 0.0011(19) 0.0074(16) -0.0027(19)
C7 0.026(2) 0.052(3) 0.041(3) -0.019(2) 0.0016(19) 0.014(2)
C8 0.027(2) 0.054(3) 0.040(3) -0.017(2) -0.0066(19) 0.015(2)
C9 0.0228(19) 0.031(2) 0.025(2) -0.0004(18) 0.0119(16) 0.0069(18)
C10 0.045(3) 0.040(3) 0.030(2) 0.007(2) 0.005(2) -0.008(2)
C11 0.043(3) 0.042(3) 0.036(3) 0.003(2) 0.012(2) -0.019(2)
C12 0.029(2) 0.036(3) 0.026(2) -0.0080(19) 0.0138(17) -0.0019(19)
C13 0.023(2) 0.043(3) 0.035(2) 0.013(2) 0.0128(18) 0.006(2)
C14 0.021(2) 0.047(3) 0.035(2) 0.012(2) 0.0160(17) 0.0007(19)
C15 0.0212(19) 0.031(2) 0.035(2) 0.002(2) 0.0118(17) 0.0043(18)
C16 0.0153(19) 0.055(3) 0.028(2) -0.008(2) 0.0020(16) -0.0088(19)
C17 0.0130(18) 0.055(3) 0.029(2) -0.010(2) 0.0023(15) -0.002(2)
C18 0.0204(19) 0.030(2) 0.029(2) 0.0040(19) 0.0076(16) 0.0029(18)
C19 0.076(4) 0.050(3) 0.070(4) -0.030(3) 0.046(3) -0.039(3)
C20 0.089(4) 0.045(3) 0.073(4) -0.034(3) 0.063(3) -0.034(3)
C21 0.0167(18) 0.034(2) 0.022(2) -0.0002(18) 0.0009(15) 0.0001(17)

loop_
_atom_type_symbol
_atom_type_description
_atom_type_scat_dispersion_real
_atom_type_scat_dispersion_imag
_atom_type_scat_source
C C 0.0033 0.0016 'International Tables Vol C Tables 4.2.6.8 and 6.1.1.4'
H H 0.0000 0.0000 'International Tables Vol C Tables 4.2.6.8 and 6.1.1.4'
Br Br -0.2901 2.4595 'International Tables Vol C Tables 4.2.6.8 and 6.1.1.4'
F F 0.0171 0.0103 'International Tables Vol C Tables 4.2.6.8 and 6.1.1.4'
N N 0.0061 0.0033 'International Tables Vol C Tables 4.2.6.8 and 6.1.1.4'
O O 0.0106 0.0060 'International Tables Vol C Tables 4.2.6.8 and 6.1.1.4'

loop_
_geom_angle_atom_site_label_1
_geom_angle_atom_site_label_2
_geom_angle_atom_site_label_3
_geom_angle
_geom_angle_site_symmetry_1
_geom_angle_site_symmetry_3
C1 N1 H1 117(3) . .
C1 N1 C21 124.0(3) . 3_666
C21 N1 H1 118(3) 3_666 .
C1 N2 H2 118(3) . .
C1 N2 C2 122.9(4) . .
C2 N2 H2 118(3) . .
C6 N3 C15 119.5(3) . .
C9 N3 C6 120.8(3) . .
C9 N3 C15 119.5(3) . .
O1 C1 N1 122.6(3) . .
O1 C1 N2 122.4(3) . .
N1 C1 N2 115.1(4) . .
N2 C2 H2A 108.7 . .
N2 C2 H2B 108.7 . .
N2 C2 C3 114.1(3) . .
H2A C2 H2B 107.6 . .
C3 C2 H2A 108.7 . .
C3 C2 H2B 108.7 . .
C4 C3 C2 122.4(4) . .
C4 C3 C8 117.2(4) . .
C8 C3 C2 120.4(3) . .
C3 C4 H4 118.9 . .
C3 C4 C5 122.2(4) . .
C5 C4 H4 118.9 . .
C4 C5 H5 120.0 . .
C6 C5 C4 120.1(4) . .
C6 C5 H5 120.0 . .
C5 C6 N3 121.2(4) . .
C7 C6 N3 120.3(4) . .
C7 C6 C5 118.4(4) . .
C6 C7 H7 119.7 . .
C6 C7 C8 120.7(4) . .
C8 C7 H7 119.7 . .
C3 C8 H8 119.3 . .
C7 C8 C3 121.5(4) . .
C7 C8 H8 119.3 . .
C10 C9 N3 121.1(4) . .
C14 C9 N3 120.6(4) . .
C14 C9 C10 118.3(4) . .
C9 C10 H10 119.6 . .
C11 C10 C9 120.9(4) . .
C11 C10 H10 119.6 . .
C10 C11 H11 120.1 . .
C12 C11 C10 119.8(4) . .
C12 C11 H11 120.1 . .
C11 C12 Br1 120.4(3) . .
C11 C12 C13 120.4(4) . .
C13 C12 Br1 119.2(3) . .
C12 C13 H13 120.3 . .
C12 C13 C14 119.5(4) . .
C14 C13 H13 120.3 . .
C9 C14 H14 119.5 . .
C13 C14 C9 121.1(4) . .
C13 C14 H14 119.5 . .
C16 C15 N3 121.0(4) . .
C20 C15 N3 120.7(4) . .
C20 C15 C16 118.3(4) . .
C15 C16 H16 119.6 . .
C15 C16 C17 120.8(4) . .
C17 C16 H16 119.6 . .
C16 C17 H17 119.5 . .
C18 C17 C16 121.1(4) . .
C18 C17 H17 119.5 . .
C17 C18 C21 121.9(4) . .
C19 C18 C17 117.6(4) . .
C19 C18 C21 120.5(4) . .
C18 C19 H19 119.2 . .
C18 C19 C20 121.5(5) . .
C20 C19 H19 119.2 . .
C15 C20 C19 120.7(5) . .
C15 C20 H20 119.7 . .
C19 C20 H20 119.7 . .
N1 C21 C18 112.5(3) 3_666 .
N1 C21 H21A 109.1 3_666 .
N1 C21 H21B 109.1 3_666 .
C18 C21 H21A 109.1 . .
C18 C21 H21B 109.1 . .
H21A C21 H21B 107.8 . .
F1S C1S C2S 119.5(4) . .
F1S C1S C6S 120.5(4) . .
C2S C1S C6S 120.0 . .
C1S C2S H2S 120.0 . .
C3S C2S C1S 120.0 . .
C3S C2S H2S 120.0 . .
C2S C3S H3S 120.0 . .
C4S C3S C2S 120.0 . .
C4S C3S H3S 120.0 . .
C3S C4S H4S 120.0 . .
C3S C4S C5S 120.0 . .
C5S C4S H4S 120.0 . .
C4S C5S H5S 120.0 . .
C6S C5S C4S 120.0 . .
C6S C5S H5S 120.0 . .
C1S C6S H6S 120.0 . .
C5S C6S C1S 120.0 . .
C5S C6S H6S 120.0 . .

loop_
_geom_bond_atom_site_label_1
_geom_bond_atom_site_label_2
_geom_bond_distance
_geom_bond_site_symmetry_2
Br1 C12 1.894(4) .
O1 C1 1.244(5) .
N1 H1 0.834(19) .
N1 C1 1.352(5) .
N1 C21 1.453(5) 3_666
N2 H2 0.828(19) .
N2 C1 1.354(5) .
N2 C2 1.452(5) .
N3 C6 1.419(5) .
N3 C9 1.417(5) .
N3 C15 1.427(5) .
C2 H2A 0.9900 .
C2 H2B 0.9900 .
C2 C3 1.507(5) .
C3 C4 1.368(5) .
C3 C8 1.386(6) .
C4 H4 0.9500 .
C4 C5 1.391(6) .
C5 H5 0.9500 .
C5 C6 1.381(6) .
C6 C7 1.378(6) .
C7 H7 0.9500 .
C7 C8 1.385(6) .
C8 H8 0.9500 .
C9 C10 1.388(6) .
C9 C14 1.383(6) .
C10 H10 0.9500 .
C10 C11 1.379(6) .
C11 H11 0.9500 .
C11 C12 1.373(6) .
C12 C13 1.377(6) .
C13 H13 0.9500 .
C13 C14 1.382(6) .
C14 H14 0.9500 .
C15 C16 1.375(6) .
C15 C20 1.374(7) .
C16 H16 0.9500 .
C16 C17 1.388(6) .
C17 H17 0.9500 .
C17 C18 1.381(6) .
C18 C19 1.372(7) .
C18 C21 1.508(5) .
C19 H19 0.9500 .
C19 C20 1.387(7) .
C20 H20 0.9500 .
C21 H21A 0.9900 .
C21 H21B 0.9900 .
F1S C1S 1.354(9) .
C1S C2S 1.3900 .
C1S C6S 1.3900 .
C2S H2S 0.9500 .
C2S C3S 1.3900 .
C3S H3S 0.9500 .
C3S C4S 1.3900 .
C4S H4S 0.9500 .
C4S C5S 1.3900 .
C5S H5S 0.9500 .
C5S C6S 1.3900 .
C6S H6S 0.9500 .

loop_
_geom_hbond_atom_site_label_D
_geom_hbond_atom_site_label_H
_geom_hbond_atom_site_label_A
_geom_hbond_distance_DH
_geom_hbond_distance_HA
_geom_hbond_distance_DA
_geom_hbond_angle_DHA
_geom_hbond_site_symmetry_A
_geom_hbond_publ_flag
N1 H1 O1 0.834(19) 2.07(2) 2.858(4) 157(4) 1_545 yes
N2 H2 O1 0.828(19) 2.18(3) 2.935(4) 151(4) 1_545 yes

loop_
_geom_torsion_atom_site_label_1
_geom_torsion_atom_site_label_2
_geom_torsion_atom_site_label_3
_geom_torsion_atom_site_label_4
_geom_torsion
_geom_torsion_site_symmetry_1
_geom_torsion_site_symmetry_4
Br1 C12 C13 C14 176.8(3) . .
N2 C2 C3 C4 123.9(4) . .
N2 C2 C3 C8 -55.6(6) . .
N3 C6 C7 C8 -177.7(5) . .
N3 C9 C10 C11 178.3(4) . .
N3 C9 C14 C13 -177.7(4) . .
N3 C15 C16 C17 -178.8(4) . .
N3 C15 C20 C19 179.7(5) . .
C1 N2 C2 C3 103.0(4) . .
C2 N2 C1 O1 -3.2(6) . .
C2 N2 C1 N1 177.1(3) . .
C2 C3 C4 C5 -179.0(4) . .
C2 C3 C8 C7 179.0(5) . .
C3 C4 C5 C6 0.4(7) . .
C4 C3 C8 C7 -0.5(7) . .
C4 C5 C6 N3 177.6(4) . .
C4 C5 C6 C7 -1.1(7) . .
C5 C6 C7 C8 1.1(7) . .
C6 N3 C9 C10 38.9(6) . .
C6 N3 C9 C14 -141.3(4) . .
C6 N3 C15 C16 -142.5(4) . .
C6 N3 C15 C20 37.4(7) . .
C6 C7 C8 C3 -0.3(8) . .
C8 C3 C4 C5 0.4(7) . .
C9 N3 C6 C5 37.1(6) . .
C9 N3 C6 C7 -144.2(4) . .
C9 N3 C15 C16 42.5(6) . .
C9 N3 C15 C20 -137.7(5) . .
C9 C10 C11 C12 -0.5(7) . .
C10 C9 C14 C13 2.2(7) . .
C10 C11 C12 Br1 -176.2(4) . .
C10 C11 C12 C13 1.9(7) . .
C11 C12 C13 C14 -1.3(7) . .
C12 C13 C14 C9 -0.8(7) . .
C14 C9 C10 C11 -1.5(7) . .
C15 N3 C6 C5 -137.9(4) . .
C15 N3 C6 C7 40.8(6) . .
C15 N3 C9 C10 -146.2(4) . .
C15 N3 C9 C14 33.6(6) . .
C15 C16 C17 C18 -0.3(7) . .
C16 C15 C20 C19 -0.4(9) . .
C16 C17 C18 C19 -1.7(7) . .
C16 C17 C18 C21 179.4(4) . .
C17 C18 C19 C20 2.6(9) . .
C17 C18 C21 N1 104.5(4) . 3_666
C18 C19 C20 C15 -1.6(10) . .
C19 C18 C21 N1 -74.4(6) . 3_666
C20 C15 C16 C17 1.3(7) . .
C21 N1 C1 O1 2.4(6) 3_666 .
C21 N1 C1 N2 -177.9(3) 3_666 .
C21 C18 C19 C20 -178.4(5) . .
F1S C1S C2S C3S -179.7(12) . .
F1S C1S C6S C5S 179.7(13) . .
C1S C2S C3S C4S 0.0 . .
C2S C1S C6S C5S 0.0 . .
C2S C3S C4S C5S 0.0 . .
C3S C4S C5S C6S 0.0 . .
C4S C5S C6S C1S 0.0 . .
C6S C1S C2S C3S 0.0 . .
